data_4326187
loop_
_publ_author_name
'Thomas Z\"oller'
'Ljuba Iovkova-Berends'
'Thorsten Berends'
'Christina Dietz'
'Gerrit Bradtm\"oller'
'Klaus Jurkschat'

_publ_contact_author 'Christina Dietz'
_publ_contact_author_email christina.dietz@tu-dortmund.de
_publ_section_title
;
 Intramolecular N\\rightarrowSn Coordination in Tin(II) and Tin(IV)
 Compounds Based on Enantiopure Ephedrine Derivatives
;
_journal_name_full 'Inorganic Chemistry'
_journal_page_first 8645
_journal_page_last 8653
_journal_paper_doi 10.1021/ic201203u
_journal_volume 50
_journal_year 2011
_chemical_absolute_configuration ad
_chemical_formula_moiety 'C27 H30 Cr N2 O7 Sn'
_chemical_formula_sum 'C27 H30 Cr N2 O7 Sn'
_chemical_formula_weight 665.22
_chemical_melting_point 458
_chemical_name_common
;
Pentacarbonyl{(3R,4S,5R,8S,9S,10R)-3,10-diphenyl-4,5,8,9-tetramethyl-
(5,8-diaza-2,11-dioxa-1-stanna(II)tricyclo[3.2.3.0^1,5^.0^1,8^]undecane)}
chromium(0)
;
_space_group_IT_number 19
_symmetry_cell_setting orthorhombic
_symmetry_space_group_name_Hall 'P 2ac 2ab'
_symmetry_space_group_name_H-M 'P 21 21 21'
_cell_angle_alpha 90.00
_cell_angle_beta 90.00
_cell_angle_gamma 90.00
_cell_formula_units_Z 4
_cell_length_a 7.0618(4)
_cell_length_b 16.7376(12)
_cell_length_c 25.3834(17)
_cell_measurement_reflns_used 11255
_cell_measurement_temperature 173(2)
_cell_measurement_theta_max 25.49
_cell_measurement_theta_min 2.01
_cell_volume 3000.3(3)
_diffrn_measured_fraction_theta_full 0.993
_diffrn_measured_fraction_theta_max 0.993
_diffrn_measurement_device 'Xcalibur2 CCD Diffractometer'
_diffrn_radiation_type MoK\a
_diffrn_reflns_theta_full 25.49
_exptl_crystal_colour colourless
_exptl_crystal_density_diffrn 1.473
_platon_squeeze_details
;
;
_refine_diff_density_max 0.548
_refine_diff_density_min -0.424
_refine_diff_density_rms 0.074
_refine_ls_abs_structure_details 'Flack H D (1983), Acta Cryst. A39, 876-881'
_refine_ls_abs_structure_Flack 0.012(16)
_refine_ls_goodness_of_fit_ref 0.700
_refine_ls_number_parameters 343
_refine_ls_number_reflns 5525
_refine_ls_number_restraints 0
_refine_ls_restrained_S_all 0.700
_refine_ls_R_factor_all 0.0578
_refine_ls_R_factor_gt 0.0320
_refine_ls_shift/su_max 0.000
_refine_ls_shift/su_mean 0.000
_refine_ls_wR_factor_gt 0.0375
_refine_ls_wR_factor_ref 0.0393
_cod_data_source_file ic201203u_si_001_5.cif
_cod_data_source_block compound5
_cod_database_code 4326187

loop_
_symmetry_equiv_pos_as_xyz
'x, y, z'
'-x+1/2, -y, z+1/2'
'-x, y+1/2, -z+1/2'
'x+1/2, -y+1/2, -z'

loop_
_atom_site_label
_atom_site_type_symbol
_atom_site_fract_x
_atom_site_fract_y
_atom_site_fract_z
_atom_site_U_iso_or_equiv
_atom_site_adp_type
_atom_site_occupancy
_atom_site_symmetry_multiplicity
_atom_site_calc_flag
_atom_site_refinement_flags
Sn1 Sn 0.64941(4) 0.91876(2) 0.286567(14) 0.01664(7) Uani 1 1 d .
Cr1 Cr 0.69132(9) 1.06292(5) 0.32635(3) 0.0259(2) Uani 1 1 d .
O11 O 0.4339(3) 0.84520(18) 0.30494(13) 0.0330(10) Uani 1 1 d .
C12 C 0.4562(5) 0.7713(3) 0.32898(19) 0.0189(13) Uani 1 1 d .
H12A H 0.3834 0.7335 0.3076 0.023 Uiso 1 1 calc R
C13 C 0.6688(5) 0.7423(3) 0.32596(17) 0.0209(11) Uani 1 1 d .
H13A H 0.6873 0.7265 0.2891 0.025 Uiso 1 1 calc R
N14 N 0.7972(4) 0.8142(2) 0.33362(16) 0.0193(10) Uani 1 1 d .
C14 C 0.8158(6) 0.8350(3) 0.39079(17) 0.0234(13) Uani 1 1 d .
H14A H 0.8761 0.7917 0.4091 0.035 Uiso 1 1 calc R
H14B H 0.6924 0.8440 0.4055 0.035 Uiso 1 1 calc R
H14C H 0.8909 0.8825 0.3944 0.035 Uiso 1 1 calc R
C15 C 0.9884(6) 0.7991(3) 0.3111(2) 0.0240(15) Uani 1 1 d .
H15A H 1.0354 0.7483 0.3241 0.029 Uiso 1 1 calc R
H15B H 1.0745 0.8405 0.3229 0.029 Uiso 1 1 calc R
C16 C 0.9862(6) 0.7975(3) 0.2525(2) 0.0200(13) Uani 1 1 d .
H16A H 0.9108 0.7526 0.2405 0.024 Uiso 1 1 calc R
H16B H 1.1142 0.7905 0.2394 0.024 Uiso 1 1 calc R
N17 N 0.9054(4) 0.8734(2) 0.23110(14) 0.0188(11) Uani 1 1 d .
C17 C 1.0620(5) 0.9331(3) 0.23196(16) 0.0323(15) Uani 1 1 d .
H17A H 1.1636 0.9150 0.2099 0.048 Uiso 1 1 calc R
H17B H 1.1071 0.9394 0.2674 0.048 Uiso 1 1 calc R
H17C H 1.0160 0.9835 0.2192 0.048 Uiso 1 1 calc R
C18 C 0.8212(6) 0.8677(3) 0.17600(18) 0.0221(12) Uani 1 1 d .
H18A H 0.9214 0.8764 0.1499 0.026 Uiso 1 1 calc R
C19 C 0.6766(6) 0.9380(3) 0.17318(16) 0.0240(12) Uani 1 1 d .
H19A H 0.7441 0.9877 0.1813 0.029 Uiso 1 1 calc R
O20 O 0.5385(3) 0.9254(2) 0.21302(13) 0.0291(7) Uani 1 1 d .
C21 C 0.3671(6) 0.7689(3) 0.38429(19) 0.0228(12) Uani 1 1 d .
C22 C 0.3349(6) 0.8391(3) 0.4135(2) 0.0262(12) Uani 1 1 d .
H22A H 0.3738 0.8883 0.4002 0.031 Uiso 1 1 calc R
C23 C 0.2447(5) 0.8348(4) 0.4620(2) 0.0384(17) Uani 1 1 d .
H23A H 0.2256 0.8813 0.4813 0.046 Uiso 1 1 calc R
C24 C 0.1840(6) 0.7638(4) 0.4820(2) 0.0353(15) Uani 1 1 d .
H24A H 0.1227 0.7618 0.5143 0.042 Uiso 1 1 calc R
C25 C 0.2141(6) 0.6960(4) 0.4539(2) 0.0368(16) Uani 1 1 d .
H25A H 0.1718 0.6475 0.4674 0.044 Uiso 1 1 calc R
C26 C 0.3043(6) 0.6968(3) 0.4067(2) 0.0284(15) Uani 1 1 d .
H26A H 0.3247 0.6490 0.3889 0.034 Uiso 1 1 calc R
C27 C 0.7169(5) 0.6684(2) 0.3577(2) 0.0282(15) Uani 1 1 d .
H27A H 0.8485 0.6559 0.3532 0.042 Uiso 1 1 calc R
H27B H 0.6411 0.6244 0.3457 0.042 Uiso 1 1 calc R
H27C H 0.6914 0.6782 0.3943 0.042 Uiso 1 1 calc R
C31 C 0.5892(6) 0.9462(3) 0.11907(19) 0.0253(14) Uani 1 1 d .
C32 C 0.6910(8) 0.9754(3) 0.0791(2) 0.0496(19) Uani 1 1 d .
H32A H 0.8148 0.9921 0.0851 0.059 Uiso 1 1 calc R
C33 C 0.6135(9) 0.9813(3) 0.0276(2) 0.0587(18) Uani 1 1 d .
H33A H 0.6879 0.9985 -0.0004 0.070 Uiso 1 1 calc R
C34 C 0.4288(8) 0.9614(3) 0.0198(2) 0.0506(18) Uani 1 1 d .
H34A H 0.3741 0.9670 -0.0133 0.061 Uiso 1 1 calc R
C35 C 0.3255(7) 0.9336(4) 0.06067(19) 0.0524(17) Uani 1 1 d .
H35A H 0.1993 0.9198 0.0554 0.063 Uiso 1 1 calc R
C36 C 0.4035(5) 0.9252(4) 0.10990(19) 0.0424(14) Uani 1 1 d .
H36A H 0.3303 0.9052 0.1373 0.051 Uiso 1 1 calc R
C37 C 0.7259(5) 0.7883(3) 0.16521(18) 0.0313(14) Uani 1 1 d .
H37A H 0.8180 0.7463 0.1672 0.047 Uiso 1 1 calc R
H37B H 0.6707 0.7891 0.1307 0.047 Uiso 1 1 calc R
H37C H 0.6286 0.7793 0.1909 0.047 Uiso 1 1 calc R
C51 C 0.9288(7) 1.0366(3) 0.3550(2) 0.0328(15) Uani 1 1 d .
O51 O 1.0767(4) 1.0231(2) 0.37248(14) 0.0435(12) Uani 1 1 d .
C52 C 0.7183(7) 1.1680(3) 0.3479(2) 0.0414(18) Uani 1 1 d .
O52 O 0.7409(5) 1.2343(2) 0.35872(18) 0.0564(14) Uani 1 1 d .
C53 C 0.8033(5) 1.0978(3) 0.2635(2) 0.0262(14) Uani 1 1 d .
O53 O 0.8667(4) 1.12126(18) 0.22469(13) 0.0368(9) Uani 1 1 d .
C54 C 0.5739(7) 1.0345(3) 0.3912(2) 0.0374(17) Uani 1 1 d .
O54 O 0.5073(5) 1.0227(2) 0.43118(14) 0.0487(12) Uani 1 1 d .
C55 C 0.4495(5) 1.0837(3) 0.29683(19) 0.0282(13) Uani 1 1 d .
O55 O 0.3055(3) 1.0975(2) 0.27699(14) 0.0387(10) Uani 1 1 d .

loop_
_atom_site_aniso_label
_atom_site_aniso_U_11
_atom_site_aniso_U_22
_atom_site_aniso_U_33
_atom_site_aniso_U_23
_atom_site_aniso_U_13
_atom_site_aniso_U_12
Sn1 0.01267(12) 0.01894(16) 0.01831(15) 0.0008(2) -0.00024(18) 0.00134(18)
Cr1 0.0215(4) 0.0225(6) 0.0337(5) -0.0055(5) -0.0019(4) -0.0024(4)
O11 0.0223(15) 0.031(2) 0.045(3) 0.020(2) -0.0082(15) -0.0026(16)
C12 0.016(2) 0.014(3) 0.026(3) 0.004(3) -0.001(2) -0.004(2)
C13 0.017(2) 0.025(3) 0.021(3) 0.000(3) 0.006(3) 0.008(3)
N14 0.0056(18) 0.026(3) 0.026(3) -0.006(2) 0.0021(18) -0.0085(18)
C14 0.019(3) 0.028(3) 0.023(3) 0.000(3) -0.005(2) -0.006(3)
C15 0.017(3) 0.015(3) 0.040(4) 0.007(3) -0.003(3) -0.002(2)
C16 0.013(3) 0.021(3) 0.026(3) 0.005(3) 0.001(2) 0.007(3)
N17 0.014(2) 0.020(2) 0.022(3) 0.001(2) 0.0045(17) -0.0034(17)
C17 0.018(2) 0.050(4) 0.029(3) 0.005(4) 0.003(2) 0.004(3)
C18 0.027(3) 0.025(3) 0.014(3) -0.001(3) -0.001(3) 0.008(3)
C19 0.030(3) 0.029(3) 0.013(2) 0.002(3) -0.001(2) 0.003(3)
O20 0.0195(12) 0.048(2) 0.0201(16) 0.006(3) 0.0038(16) 0.0096(18)
C21 0.007(2) 0.032(3) 0.029(3) 0.000(3) -0.010(3) 0.002(3)
C22 0.017(2) 0.021(3) 0.041(3) 0.002(3) -0.006(3) -0.003(3)
C23 0.017(3) 0.056(5) 0.042(5) -0.027(4) -0.010(3) 0.004(3)
C24 0.015(3) 0.062(4) 0.029(4) 0.009(4) -0.004(2) -0.002(3)
C25 0.031(3) 0.045(4) 0.035(4) 0.024(4) 0.000(3) -0.003(3)
C26 0.013(3) 0.033(4) 0.040(4) 0.001(3) 0.000(3) -0.004(3)
C27 0.023(3) 0.013(3) 0.048(4) -0.004(3) 0.009(3) -0.005(2)
C31 0.029(3) 0.029(4) 0.018(3) 0.003(3) 0.002(2) 0.006(2)
C32 0.059(4) 0.045(4) 0.045(4) 0.015(4) 0.005(4) -0.001(3)
C33 0.096(5) 0.061(5) 0.019(3) 0.015(4) 0.005(4) 0.006(4)
C34 0.061(4) 0.053(5) 0.037(4) 0.004(4) -0.025(3) 0.013(3)
C35 0.041(3) 0.088(5) 0.028(3) 0.002(4) -0.003(3) 0.006(4)
C36 0.027(3) 0.062(4) 0.038(3) 0.005(5) 0.003(2) 0.006(3)
C37 0.041(3) 0.023(3) 0.030(4) -0.005(3) -0.015(3) 0.007(3)
C51 0.047(3) 0.029(4) 0.023(3) -0.010(3) 0.004(3) -0.020(3)
O51 0.0263(19) 0.061(3) 0.043(3) 0.009(2) -0.0143(18) 0.0027(19)
C52 0.033(3) 0.045(4) 0.046(4) -0.024(4) -0.009(3) -0.004(3)
O52 0.053(2) 0.033(2) 0.083(4) -0.031(3) 0.004(2) -0.007(2)
C53 0.019(3) 0.009(3) 0.050(4) 0.001(3) -0.007(2) -0.009(2)
O53 0.0395(18) 0.030(2) 0.041(3) 0.008(2) -0.004(2) -0.0065(18)
C54 0.029(3) 0.036(4) 0.047(4) -0.019(4) -0.010(3) -0.012(3)
O54 0.053(2) 0.063(3) 0.030(3) -0.008(3) 0.015(2) -0.021(2)
C55 0.032(2) 0.018(3) 0.034(4) 0.001(4) 0.006(2) -0.019(3)
O55 0.0205(16) 0.038(2) 0.057(3) 0.006(2) -0.0082(17) 0.0032(17)

loop_
_geom_angle_atom_site_label_1
_geom_angle_atom_site_label_2
_geom_angle_atom_site_label_3
_geom_angle
O11 Sn1 O20 87.40(12)
O11 Sn1 N14 76.33(11)
O20 Sn1 N14 132.58(13)
O11 Sn1 N17 120.61(13)
O20 Sn1 N17 76.66(11)
N14 Sn1 N17 74.40(12)
O11 Sn1 Cr1 123.84(9)
O20 Sn1 Cr1 110.28(10)
N14 Sn1 Cr1 115.82(9)
N17 Sn1 Cr1 115.33(9)
C52 Cr1 C53 84.9(2)
C52 Cr1 C51 90.9(2)
C53 Cr1 C51 91.47(19)
C52 Cr1 C55 92.0(2)
C53 Cr1 C55 89.23(19)
C51 Cr1 C55 177.0(2)
C52 Cr1 C54 91.5(3)
C53 Cr1 C54 176.3(2)
C51 Cr1 C54 89.8(2)
C55 Cr1 C54 89.7(2)
C52 Cr1 Sn1 174.6(2)
C53 Cr1 Sn1 90.39(15)
C51 Cr1 Sn1 91.96(15)
C55 Cr1 Sn1 85.12(17)
C54 Cr1 Sn1 93.11(17)
C12 O11 Sn1 124.1(2)
O11 C12 C21 112.2(4)
O11 C12 C13 111.2(3)
C21 C12 C13 115.1(4)
O11 C12 H12A 105.8
C21 C12 H12A 105.8
C13 C12 H12A 105.8
C27 C13 N14 116.4(3)
C27 C13 C12 116.0(3)
N14 C13 C12 108.5(3)
C27 C13 H13A 104.9
N14 C13 H13A 104.9
C12 C13 H13A 104.9
C15 N14 C14 109.4(3)
C15 N14 C13 111.0(4)
C14 N14 C13 111.1(4)
C15 N14 Sn1 109.4(3)
C14 N14 Sn1 110.9(3)
C13 N14 Sn1 105.0(2)
N14 C14 H14A 109.5
N14 C14 H14B 109.5
H14A C14 H14B 109.5
N14 C14 H14C 109.5
H14A C14 H14C 109.5
H14B C14 H14C 109.5
N14 C15 C16 112.1(4)
N14 C15 H15A 109.2
C16 C15 H15A 109.2
N14 C15 H15B 109.2
C16 C15 H15B 109.2
H15A C15 H15B 107.9
C15 C16 N17 110.6(4)
C15 C16 H16A 109.5
N17 C16 H16A 109.5
C15 C16 H16B 109.5
N17 C16 H16B 109.5
H16A C16 H16B 108.1
C17 N17 C16 106.3(3)
C17 N17 C18 110.2(3)
C16 N17 C18 115.4(4)
C17 N17 Sn1 109.6(3)
C16 N17 Sn1 110.0(3)
C18 N17 Sn1 105.3(2)
N17 C17 H17A 109.5
N17 C17 H17B 109.5
H17A C17 H17B 109.5
N17 C17 H17C 109.5
H17A C17 H17C 109.5
H17B C17 H17C 109.5
C37 C18 N17 113.2(4)
C37 C18 C19 111.3(3)
N17 C18 C19 104.5(4)
C37 C18 H18A 109.2
N17 C18 H18A 109.2
C19 C18 H18A 109.2
O20 C19 C31 112.3(3)
O20 C19 C18 107.7(4)
C31 C19 C18 112.2(4)
O20 C19 H19A 108.1
C31 C19 H19A 108.1
C18 C19 H19A 108.1
C19 O20 Sn1 113.5(2)
C26 C21 C22 117.0(4)
C26 C21 C12 121.4(5)
C22 C21 C12 121.6(5)
C23 C22 C21 119.8(5)
C23 C22 H22A 120.1
C21 C22 H22A 120.1
C24 C23 C22 121.3(5)
C24 C23 H23A 119.4
C22 C23 H23A 119.4
C25 C24 C23 119.1(5)
C25 C24 H24A 120.4
C23 C24 H24A 120.4
C24 C25 C26 121.9(6)
C24 C25 H25A 119.1
C26 C25 H25A 119.1
C25 C26 C21 120.9(5)
C25 C26 H26A 119.6
C21 C26 H26A 119.6
C13 C27 H27A 109.5
C13 C27 H27B 109.5
H27A C27 H27B 109.5
C13 C27 H27C 109.5
H27A C27 H27C 109.5
H27B C27 H27C 109.5
C32 C31 C36 118.5(5)
C32 C31 C19 120.2(4)
C36 C31 C19 121.3(4)
C31 C32 C33 121.1(5)
C31 C32 H32A 119.5
C33 C32 H32A 119.5
C34 C33 C32 119.1(5)
C34 C33 H33A 120.4
C32 C33 H33A 120.4
C35 C34 C33 119.4(5)
C35 C34 H34A 120.3
C33 C34 H34A 120.3
C34 C35 C36 121.1(5)
C34 C35 H35A 119.4
C36 C35 H35A 119.4
C35 C36 C31 120.7(5)
C35 C36 H36A 119.7
C31 C36 H36A 119.7
C18 C37 H37A 109.5
C18 C37 H37B 109.5
H37A C37 H37B 109.5
C18 C37 H37C 109.5
H37A C37 H37C 109.5
H37B C37 H37C 109.5
O51 C51 Cr1 177.7(5)
O52 C52 Cr1 176.0(6)
O53 C53 Cr1 177.5(4)
O54 C54 Cr1 175.3(5)
O55 C55 Cr1 177.2(4)

loop_
_geom_bond_atom_site_label_1
_geom_bond_atom_site_label_2
_geom_bond_distance
Sn1 O11 2.012(3)
Sn1 O20 2.028(3)
Sn1 N14 2.362(4)
Sn1 N17 2.414(3)
Sn1 Cr1 2.6324(9)
Cr1 C52 1.852(6)
Cr1 C53 1.873(5)
Cr1 C51 1.880(5)
Cr1 C55 1.897(4)
Cr1 C54 1.904(6)
O11 C12 1.388(5)
C12 C21 1.539(6)
C12 C13 1.580(5)
C12 H12A 0.9800
C13 C27 1.514(5)
C13 N14 1.519(5)
C13 H13A 0.9800
N14 C15 1.488(5)
N14 C14 1.498(5)
C14 H14A 0.9600
C14 H14B 0.9600
C14 H14C 0.9600
C15 C16 1.489(5)
C15 H15A 0.9700
C15 H15B 0.9700
C16 N17 1.495(5)
C16 H16A 0.9700
C16 H16B 0.9700
N17 C17 1.491(5)
N17 C18 1.523(5)
C17 H17A 0.9600
C17 H17B 0.9600
C17 H17C 0.9600
C18 C37 1.514(5)
C18 C19 1.560(6)
C18 H18A 0.9800
C19 O20 1.421(4)
C19 C31 1.512(5)
C19 H19A 0.9800
C21 C26 1.405(6)
C21 C22 1.408(6)
C22 C23 1.390(6)
C22 H22A 0.9300
C23 C24 1.361(6)
C23 H23A 0.9300
C24 C25 1.357(6)
C24 H24A 0.9300
C25 C26 1.358(6)
C25 H25A 0.9300
C26 H26A 0.9300
C27 H27A 0.9600
C27 H27B 0.9600
C27 H27C 0.9600
C31 C32 1.337(6)
C31 C36 1.377(5)
C32 C33 1.420(7)
C32 H32A 0.9300
C33 C34 1.361(6)
C33 H33A 0.9300
C34 C35 1.351(6)
C34 H34A 0.9300
C35 C36 1.373(6)
C35 H35A 0.9300
C36 H36A 0.9300
C37 H37A 0.9600
C37 H37B 0.9600
C37 H37C 0.9600
C51 O51 1.157(5)
C52 O52 1.154(6)
C53 O53 1.152(5)
C54 O54 1.135(6)
C55 O55 1.158(4)

loop_
_geom_torsion_atom_site_label_1
_geom_torsion_atom_site_label_2
_geom_torsion_atom_site_label_3
_geom_torsion_atom_site_label_4
_geom_torsion
O11 Sn1 Cr1 C52 -117.2(17)
O20 Sn1 Cr1 C52 -16.3(17)
N14 Sn1 Cr1 C52 152.3(17)
N17 Sn1 Cr1 C52 68.1(17)
O11 Sn1 Cr1 C53 -147.88(16)
O20 Sn1 Cr1 C53 -46.96(14)
N14 Sn1 Cr1 C53 121.64(15)
N17 Sn1 Cr1 C53 37.47(16)
O11 Sn1 Cr1 C51 120.63(18)
O20 Sn1 Cr1 C51 -138.45(17)
N14 Sn1 Cr1 C51 30.16(18)
N17 Sn1 Cr1 C51 -54.02(18)
O11 Sn1 Cr1 C55 -58.69(17)
O20 Sn1 Cr1 C55 42.23(15)
N14 Sn1 Cr1 C55 -149.17(16)
N17 Sn1 Cr1 C55 126.66(17)
O11 Sn1 Cr1 C54 30.77(18)
O20 Sn1 Cr1 C54 131.70(16)
N14 Sn1 Cr1 C54 -59.70(17)
N17 Sn1 Cr1 C54 -143.88(17)
O20 Sn1 O11 C12 129.2(4)
N14 Sn1 O11 C12 -5.9(3)
N17 Sn1 O11 C12 56.4(4)
Cr1 Sn1 O11 C12 -118.0(3)
Sn1 O11 C12 C21 115.1(3)
Sn1 O11 C12 C13 -15.5(5)
O11 C12 C13 C27 171.3(4)
C21 C12 C13 C27 42.3(6)
O11 C12 C13 N14 38.1(5)
C21 C12 C13 N14 -90.9(5)
C27 C13 N14 C15 69.2(5)
C12 C13 N14 C15 -157.8(4)
C27 C13 N14 C14 -52.8(5)
C12 C13 N14 C14 80.3(4)
C27 C13 N14 Sn1 -172.7(3)
C12 C13 N14 Sn1 -39.7(4)
O11 Sn1 N14 C15 144.9(3)
O20 Sn1 N14 C15 71.6(3)
N17 Sn1 N14 C15 17.2(3)
Cr1 Sn1 N14 C15 -93.8(3)
O11 Sn1 N14 C14 -94.3(3)
O20 Sn1 N14 C14 -167.6(2)
N17 Sn1 N14 C14 137.9(3)
Cr1 Sn1 N14 C14 26.9(3)
O11 Sn1 N14 C13 25.8(2)
O20 Sn1 N14 C13 -47.5(3)
N17 Sn1 N14 C13 -102.0(3)
Cr1 Sn1 N14 C13 147.0(2)
C14 N14 C15 C16 -166.1(4)
C13 N14 C15 C16 70.9(5)
Sn1 N14 C15 C16 -44.5(5)
N14 C15 C16 N17 56.0(6)
C15 C16 N17 C17 81.5(4)
C15 C16 N17 C18 -156.0(4)
C15 C16 N17 Sn1 -37.2(5)
O11 Sn1 N17 C17 -169.4(2)
O20 Sn1 N17 C17 111.8(3)
N14 Sn1 N17 C17 -106.1(3)
Cr1 Sn1 N17 C17 5.5(3)
O11 Sn1 N17 C16 -52.8(3)
O20 Sn1 N17 C16 -131.6(3)
N14 Sn1 N17 C16 10.4(3)
Cr1 Sn1 N17 C16 122.0(3)
O11 Sn1 N17 C18 72.1(3)
O20 Sn1 N17 C18 -6.6(3)
N14 Sn1 N17 C18 135.4(3)
Cr1 Sn1 N17 C18 -113.0(3)
C17 N17 C18 C37 155.4(3)
C16 N17 C18 C37 35.0(5)
Sn1 N17 C18 C37 -86.4(4)
C17 N17 C18 C19 -83.3(4)
C16 N17 C18 C19 156.2(3)
Sn1 N17 C18 C19 34.8(4)
C37 C18 C19 O20 61.9(5)
N17 C18 C19 O20 -60.6(4)
C37 C18 C19 C31 -62.2(5)
N17 C18 C19 C31 175.3(4)
C31 C19 O20 Sn1 -177.5(3)
C18 C19 O20 Sn1 58.4(4)
O11 Sn1 O20 C19 -150.0(3)
N14 Sn1 O20 C19 -81.3(3)
N17 Sn1 O20 C19 -27.7(3)
Cr1 Sn1 O20 C19 84.7(3)
O11 C12 C21 C26 153.9(4)
C13 C12 C21 C26 -77.6(5)
O11 C12 C21 C22 -22.4(6)
C13 C12 C21 C22 106.1(5)
C26 C21 C22 C23 0.1(7)
C12 C21 C22 C23 176.5(4)
C21 C22 C23 C24 -0.9(7)
C22 C23 C24 C25 0.7(7)
C23 C24 C25 C26 0.4(7)
C24 C25 C26 C21 -1.3(7)
C22 C21 C26 C25 1.0(7)
C12 C21 C26 C25 -175.5(4)
O20 C19 C31 C32 165.3(4)
C18 C19 C31 C32 -73.1(6)
O20 C19 C31 C36 -13.7(7)
C18 C19 C31 C36 107.8(5)
C36 C31 C32 C33 -2.9(8)
C19 C31 C32 C33 178.0(5)
C31 C32 C33 C34 4.0(9)
C32 C33 C34 C35 -2.6(9)
C33 C34 C35 C36 0.2(10)
C34 C35 C36 C31 0.9(10)
C32 C31 C36 C35 0.4(9)
C19 C31 C36 C35 179.5(5)
C52 Cr1 C51 O51 -23(12)
C53 Cr1 C51 O51 62(12)
C55 Cr1 C51 O51 165(10)
C54 Cr1 C51 O51 -115(12)
Sn1 Cr1 C51 O51 152(12)
C53 Cr1 C52 O52 -7(8)
C51 Cr1 C52 O52 84(8)
C55 Cr1 C52 O52 -96(8)
C54 Cr1 C52 O52 174(8)
Sn1 Cr1 C52 O52 -38(9)
C52 Cr1 C53 O53 -59(10)
C51 Cr1 C53 O53 -150(10)
C55 Cr1 C53 O53 33(10)
C54 Cr1 C53 O53 -41(12)
Sn1 Cr1 C53 O53 118(10)
C52 Cr1 C54 O54 -9(6)
C53 Cr1 C54 O54 -27(8)
C51 Cr1 C54 O54 82(6)
C55 Cr1 C54 O54 -101(6)
Sn1 Cr1 C54 O54 174(6)
C52 Cr1 C55 O55 82(11)
C53 Cr1 C55 O55 -3(11)
C51 Cr1 C55 O55 -106(11)
C54 Cr1 C55 O55 174(100)
Sn1 Cr1 C55 O55 -93(11)

loop_
_platon_squeeze_void_nr
_platon_squeeze_void_average_x
_platon_squeeze_void_average_y
_platon_squeeze_void_average_z
_platon_squeeze_void_volume
_platon_squeeze_void_count_electrons
_platon_squeeze_void_content
1 -0.033 0.250 0.500 167 37 ' '
2 -0.028 0.750 0.000 167 37 ' '
